data_7020389
loop_
_publ_author_name
'Zhang, Rui'
'Zhu, Lin'
'Lu, Zhenzhong'
'Yan, Hong'
'Bregadze, Vladimir I.'

_publ_section_title
;
 Reactivity of 16-electron half-sandwich cobalt compounds containing a
 chelating 1,2-dicarba-closo-dodecaborane-1,2-dithiolate ligand towards
 methyl propiolate and dithio ligands.
;
_journal_issue 39
_journal_name_full 'Dalton transactions (Cambridge, England : 2003)'
_journal_page_first 12054
_journal_page_last 12063
_journal_paper_doi 10.1039/c2dt31425h
_journal_volume 41
_journal_year 2012
_chemical_formula_moiety 'C15 H27 B10 Co O2 S4'
_chemical_formula_sum 'C15 H27 B10 Co O2 S4'
_chemical_formula_weight 534.68
_chemical_name_systematic
;
?
;
_space_group_IT_number 14
_symmetry_cell_setting monoclinic
_symmetry_space_group_name_Hall '-P 2ybc'
_symmetry_space_group_name_H-M 'P 1 21/c 1'
_atom_sites_solution_hydrogens geom
_atom_sites_solution_primary direct
_atom_sites_solution_secondary difmap
_audit_creation_method SHELXL-97
_cell_angle_alpha 90.00
_cell_angle_beta 103.4240(10)
_cell_angle_gamma 90.00
_cell_formula_units_Z 4
_cell_length_a 12.7245(12)
_cell_length_b 14.4172(13)
_cell_length_c 14.6045(14)
_cell_measurement_reflns_used 3057
_cell_measurement_temperature 291(2)
_cell_measurement_theta_max 25.653
_cell_measurement_theta_min 2.434
_cell_volume 2606.0(4)
_computing_cell_refinement SMART
_computing_data_collection 'SMART (Bruker, 2000)'
_computing_data_reduction 'SAINT (Bruker, 2000)'
_computing_molecular_graphics SHELXTL
_computing_publication_material SHELXTL
_computing_structure_refinement SHELXTL
_computing_structure_solution 'SHELXTL (Bruker, 2000)'
_diffrn_ambient_temperature 291(2)
_diffrn_measured_fraction_theta_full 0.991
_diffrn_measured_fraction_theta_max 0.991
_diffrn_measurement_device_type 'Bruker Smart Apex CCD'
_diffrn_measurement_method 'phi and omega scans'
_diffrn_radiation_monochromator graphite
_diffrn_radiation_source 'fine-focus sealed tube'
_diffrn_radiation_type MoK\a
_diffrn_radiation_wavelength 0.71073
_diffrn_reflns_av_R_equivalents 0.0794
_diffrn_reflns_av_sigmaI/netI 0.0723
_diffrn_reflns_limit_h_max 10
_diffrn_reflns_limit_h_min -15
_diffrn_reflns_limit_k_max 16
_diffrn_reflns_limit_k_min -17
_diffrn_reflns_limit_l_max 18
_diffrn_reflns_limit_l_min -18
_diffrn_reflns_number 14030
_diffrn_reflns_theta_full 26.00
_diffrn_reflns_theta_max 26.00
_diffrn_reflns_theta_min 2.01
_exptl_absorpt_coefficient_mu 0.991
_exptl_absorpt_correction_T_max 0.660
_exptl_absorpt_correction_T_min 0.587
_exptl_absorpt_correction_type multi-scan
_exptl_absorpt_process_details 'SADABS; Bruker, 2000'
_exptl_crystal_colour PURPLE
_exptl_crystal_density_diffrn 1.363
_exptl_crystal_density_method 'not measured'
_exptl_crystal_description BLOCK
_exptl_crystal_F_000 1096.0
_exptl_crystal_size_max 0.55
_exptl_crystal_size_mid 0.46
_exptl_crystal_size_min 0.42
_refine_diff_density_max 0.372
_refine_diff_density_min -0.381
_refine_diff_density_rms 0.055
_refine_ls_extinction_method none
_refine_ls_goodness_of_fit_ref 0.912
_refine_ls_hydrogen_treatment constr
_refine_ls_matrix_type full
_refine_ls_number_parameters 292
_refine_ls_number_reflns 5072
_refine_ls_number_restraints 10
_refine_ls_restrained_S_all 0.913
_refine_ls_R_factor_all 0.0720
_refine_ls_R_factor_gt 0.0436
_refine_ls_shift/su_max 0.001
_refine_ls_shift/su_mean 0.000
_refine_ls_structure_factor_coef Fsqd
_refine_ls_weighting_details 'calc w=1/[\s^2^(Fo^2^)+(0.0486P)^2^+0.0000P] where P=(Fo^2^+2Fc^2^)/3'
_refine_ls_weighting_scheme calc
_refine_ls_wR_factor_gt 0.1010
_refine_ls_wR_factor_ref 0.1136
_reflns_number_gt 3222
_reflns_number_total 5072
_reflns_threshold_expression >2sigma(I)
_cod_data_source_file c2dt31425h.txt
_cod_data_source_block 10a
_cod_depositor_comments
;
The following automatic conversions were performed:

'_symmetry_cell_setting' value 'MONOCLINIC' changed to 'monoclinic'
according to /home/saulius/struct/CIF-dictionaries/cif_core.dic
dictionary named 'cif_core.dic' version 2.4.2 from
2011-04-26.

'_exptl_absorpt_correction_type' value 'MULTI-SCAN'
changed to 'multi-scan' according to
/home/saulius/struct/CIF-dictionaries/cif_core.dic dictionary named
'cif_core.dic' version 2.4.2 from 2011-04-26.

Automatic conversion script
Id: cif_fix_values 1891 2012-01-12 08:04:46Z andrius 
;
_cod_original_sg_symbol_H-M 'P 21/c'
_cod_database_code 7020389

loop_
_symmetry_equiv_pos_as_xyz
'x, y, z'
'-x, y+1/2, -z+1/2'
'-x, -y, -z'
'x, -y-1/2, z-1/2'

loop_
_atom_site_label
_atom_site_type_symbol
_atom_site_fract_x
_atom_site_fract_y
_atom_site_fract_z
_atom_site_U_iso_or_equiv
_atom_site_adp_type
_atom_site_occupancy
_atom_site_symmetry_multiplicity
_atom_site_calc_flag
_atom_site_refinement_flags
B3 B 0.3227(3) 0.2735(2) 1.1058(3) 0.0539(9) Uani 1 1 d .
H3 H 0.2955 0.3138 1.1617 0.065 Uiso 1 1 d R
B4 B 0.3467(3) 0.1514(2) 1.1192(3) 0.0593(9) Uani 1 1 d .
H4 H 0.3349 0.1236 1.1862 0.071 Uiso 1 1 d R
B5 B 0.2989(3) 0.1010(3) 1.0063(3) 0.0661(10) Uani 1 1 d .
H5 H 0.2606 0.0268 0.9956 0.079 Uiso 1 1 d R
B6 B 0.2474(3) 0.1936(2) 0.9270(3) 0.0574(9) Uani 1 1 d .
H6 H 0.1664 0.1863 0.8686 0.069 Uiso 1 1 d R
B7 B 0.3570(3) 0.2670(3) 0.9191(3) 0.0658(10) Uani 1 1 d .
H7 H 0.3545 0.3070 0.8571 0.079 Uiso 1 1 d R
B8 B 0.4050(3) 0.3180(3) 1.0314(3) 0.0613(10) Uani 1 1 d .
H8 H 0.4350 0.3890 1.0498 0.074 Uiso 1 1 d R
B9 B 0.4529(3) 0.2280(3) 1.1137(3) 0.0636(10) Uani 1 1 d .
H9 H 0.5180 0.2424 1.1763 0.076 Uiso 1 1 d R
B10 B 0.4391(3) 0.1209(3) 1.0499(3) 0.0704(11) Uani 1 1 d .
H10 H 0.4950 0.0655 1.0777 0.085 Uiso 1 1 d R
B11 B 0.3768(3) 0.1458(3) 0.9307(3) 0.0728(11) Uani 1 1 d .
H11 H 0.3925 0.1006 0.8730 0.087 Uiso 1 1 d R
B12 B 0.4727(3) 0.2221(3) 0.9960(3) 0.0734(12) Uani 1 1 d .
H12 H 0.5521 0.2332 0.9767 0.088 Uiso 1 1 d R
C1 C 0.2720(2) 0.29782(19) 0.9879(2) 0.0526(7) Uani 1 1 d .
C2 C 0.2376(2) 0.19406(19) 1.0421(2) 0.0516(7) Uani 1 1 d .
C3 C 0.3006(4) 0.5185(2) 1.1367(3) 0.0804(10) Uani 1 1 d U
H33 H 0.3550 0.4719 1.1678 0.096 Uiso 1 1 d R
C4 C 0.1923(4) 0.5138(3) 1.1298(3) 0.0941(12) Uani 1 1 d U
H44 H 0.1490 0.4576 1.1514 0.113 Uiso 1 1 d R
C5 C 0.1461(4) 0.5962(4) 1.0878(3) 0.1071(14) Uani 1 1 d U
H55 H 0.0587 0.5886 1.0618 0.129 Uiso 1 1 d R
C6 C 0.2312(4) 0.6498(3) 1.0676(3) 0.0985(13) Uani 1 1 d U
H66 H 0.2309 0.7198 1.0449 0.118 Uiso 1 1 d R
C7 C 0.3245(3) 0.6011(3) 1.0998(3) 0.0820(10) Uani 1 1 d U
H77 H 0.3948 0.6253 1.0953 0.098 Uiso 1 1 d R
C8 C 0.1086(3) 0.1923(2) 1.1689(2) 0.0593(8) Uani 1 1 d .
H18 H 0.1852 0.2005 1.2050 0.071 Uiso 1 1 d R
C9 C 0.0250(3) 0.1850(2) 1.2075(2) 0.0631(9) Uani 1 1 d .
H19 H 0.0380 0.1955 1.2796 0.076 Uiso 1 1 d R
C10 C -0.0838(3) 0.1710(2) 1.1516(2) 0.0575(8) Uani 1 1 d .
C11 C -0.2663(3) 0.1488(3) 1.1537(3) 0.0953(13) Uani 1 1 d .
H11A H -0.2910 0.2026 1.1161 0.143 Uiso 1 1 calc R
H11B H -0.3106 0.1394 1.1979 0.143 Uiso 1 1 calc R
H11C H -0.2710 0.0955 1.1136 0.143 Uiso 1 1 calc R
C12 C 0.2095(3) 0.5626(2) 0.8129(2) 0.0690(9) Uani 1 1 d .
C13 C 0.1988(4) 0.5686(3) 0.7075(3) 0.0922(12) Uani 1 1 d .
H13 H 0.2039 0.5041 0.6877 0.111 Uiso 1 1 calc R
C14 C 0.2960(4) 0.6154(3) 0.6856(3) 0.1175(17) Uani 1 1 d .
H14A H 0.2893 0.6157 0.6187 0.176 Uiso 1 1 calc R
H14B H 0.3602 0.5823 0.7157 0.176 Uiso 1 1 calc R
H14C H 0.3005 0.6781 0.7084 0.176 Uiso 1 1 calc R
C15 C 0.0940(5) 0.5990(4) 0.6553(3) 0.164(3) Uani 1 1 d .
H15A H 0.0388 0.5644 0.6754 0.245 Uiso 1 1 calc R
H15B H 0.0879 0.5889 0.5893 0.245 Uiso 1 1 calc R
H15C H 0.0854 0.6639 0.6666 0.245 Uiso 1 1 calc R
Co1 Co 0.21959(4) 0.52604(3) 0.99719(3) 0.05699(16) Uani 1 1 d .
O1 O -0.10748(18) 0.16783(16) 1.06690(16) 0.0722(6) Uani 1 1 d .
O2 O -0.15562(18) 0.16230(17) 1.20396(16) 0.0776(7) Uani 1 1 d .
S1 S 0.16745(6) 0.38024(5) 0.95325(6) 0.0613(2) Uani 1 1 d .
S2 S 0.09982(6) 0.18453(6) 1.04864(6) 0.0611(2) Uani 1 1 d .
S3 S 0.32176(8) 0.53446(6) 0.89151(7) 0.0719(3) Uani 1 1 d .
S4 S 0.10497(8) 0.57170(6) 0.86474(6) 0.0712(3) Uani 1 1 d .

loop_
_atom_site_aniso_label
_atom_site_aniso_U_11
_atom_site_aniso_U_22
_atom_site_aniso_U_33
_atom_site_aniso_U_23
_atom_site_aniso_U_13
_atom_site_aniso_U_12
B3 0.049(2) 0.055(2) 0.052(2) 0.0038(16) 0.0013(17) 0.0011(17)
B4 0.059(2) 0.057(2) 0.057(2) 0.0029(17) 0.0039(19) 0.0054(18)
B5 0.080(3) 0.057(2) 0.060(2) -0.0016(18) 0.012(2) 0.011(2)
B6 0.062(2) 0.058(2) 0.052(2) -0.0029(17) 0.0128(19) 0.0003(18)
B7 0.059(2) 0.079(3) 0.061(2) 0.010(2) 0.015(2) 0.004(2)
B8 0.046(2) 0.067(2) 0.067(3) 0.0065(19) 0.0072(19) 0.0011(18)
B9 0.045(2) 0.071(2) 0.071(3) 0.010(2) 0.006(2) 0.0059(19)
B10 0.063(3) 0.071(2) 0.077(3) 0.013(2) 0.015(2) 0.016(2)
B11 0.073(3) 0.073(3) 0.076(3) -0.004(2) 0.027(2) 0.016(2)
B12 0.055(2) 0.087(3) 0.080(3) 0.014(2) 0.019(2) 0.015(2)
C1 0.0473(18) 0.0544(17) 0.0550(19) 0.0024(14) 0.0101(15) 0.0018(14)
C2 0.0497(18) 0.0522(17) 0.0513(18) -0.0011(14) 0.0080(15) -0.0016(14)
C3 0.114(3) 0.068(2) 0.051(2) -0.0022(16) 0.003(2) 0.005(2)
C4 0.116(3) 0.114(3) 0.056(2) -0.017(2) 0.029(3) -0.034(3)
C5 0.089(3) 0.157(4) 0.072(3) -0.048(3) 0.012(2) 0.028(3)
C6 0.161(4) 0.059(2) 0.065(3) -0.0099(18) 0.005(3) 0.015(2)
C7 0.099(3) 0.079(2) 0.064(2) -0.0136(19) 0.010(2) -0.023(2)
C8 0.0531(19) 0.075(2) 0.0457(18) -0.0004(15) 0.0027(16) 0.0024(17)
C9 0.057(2) 0.086(2) 0.0447(18) 0.0000(16) 0.0081(17) 0.0078(18)
C10 0.057(2) 0.0655(19) 0.051(2) 0.0056(16) 0.0151(17) 0.0071(16)
C11 0.051(2) 0.155(4) 0.080(3) 0.010(3) 0.015(2) -0.001(2)
C12 0.079(2) 0.068(2) 0.060(2) 0.0093(17) 0.0144(19) 0.0084(18)
C13 0.111(3) 0.106(3) 0.062(2) 0.012(2) 0.025(2) 0.023(3)
C14 0.187(5) 0.100(3) 0.074(3) 0.004(2) 0.047(3) -0.045(3)
C15 0.172(5) 0.249(7) 0.062(3) 0.045(4) 0.011(3) 0.086(5)
Co1 0.0648(3) 0.0562(3) 0.0478(3) 0.00114(19) 0.0086(2) 0.0034(2)
O1 0.0582(14) 0.1082(17) 0.0492(14) -0.0039(13) 0.0105(12) -0.0079(13)
O2 0.0549(14) 0.1223(19) 0.0578(14) 0.0142(14) 0.0177(12) 0.0073(14)
S1 0.0512(5) 0.0577(5) 0.0655(5) -0.0004(4) -0.0057(4) 0.0050(4)
S2 0.0500(5) 0.0819(6) 0.0488(5) -0.0041(4) 0.0065(4) -0.0120(4)
S3 0.0681(6) 0.0856(6) 0.0621(6) 0.0073(5) 0.0155(5) -0.0009(5)
S4 0.0750(6) 0.0747(6) 0.0607(6) 0.0098(4) 0.0092(5) 0.0204(5)

loop_
_atom_type_symbol
_atom_type_description
_atom_type_scat_dispersion_real
_atom_type_scat_dispersion_imag
_atom_type_scat_source
C C 0.0033 0.0016 'International Tables Vol C Tables 4.2.6.8 and 6.1.1.4'
H H 0.0000 0.0000 'International Tables Vol C Tables 4.2.6.8 and 6.1.1.4'
B B 0.0013 0.0007 'International Tables Vol C Tables 4.2.6.8 and 6.1.1.4'
O O 0.0106 0.0060 'International Tables Vol C Tables 4.2.6.8 and 6.1.1.4'
S S 0.1246 0.1234 'International Tables Vol C Tables 4.2.6.8 and 6.1.1.4'
Co Co 0.3494 0.9721 'International Tables Vol C Tables 4.2.6.8 and 6.1.1.4'

loop_
_geom_angle_atom_site_label_1
_geom_angle_atom_site_label_2
_geom_angle_atom_site_label_3
_geom_angle
C2 B3 C1 63.11(18)
C2 B3 B9 104.8(2)
C1 B3 B9 105.6(2)
C2 B3 B4 57.79(18)
C1 B3 B4 108.8(2)
B9 B3 B4 59.5(2)
C2 B3 B8 107.2(3)
C1 B3 B8 57.23(19)
B9 B3 B8 60.0(2)
B4 B3 B8 108.0(3)
C2 B3 H3 119.0
C1 B3 H3 120.9
B9 B3 H3 126.2
B4 B3 H3 120.4
B8 B3 H3 125.3
C2 B4 B9 105.2(2)
C2 B4 B5 58.5(2)
B9 B4 B5 108.4(3)
C2 B4 B10 105.1(3)
B9 B4 B10 60.8(2)
B5 B4 B10 59.9(2)
C2 B4 B3 58.37(18)
B9 B4 B3 59.4(2)
B5 B4 B3 106.8(3)
B10 B4 B3 107.5(3)
C2 B4 H4 117.8
B9 B4 H4 122.2
B5 B4 H4 126.1
B10 B4 H4 131.5
B3 B4 H4 113.6
C2 B5 B11 105.5(3)
C2 B5 B10 104.9(3)
B11 B5 B10 60.1(2)
C2 B5 B4 58.12(19)
B11 B5 B4 108.0(3)
B10 B5 B4 60.1(2)
C2 B5 B6 58.85(19)
B11 B5 B6 59.8(2)
B10 B5 B6 107.3(3)
B4 B5 B6 106.9(3)
C2 B5 H5 123.9
B11 B5 H5 121.8
B10 B5 H5 123.3
B4 B5 H5 122.7
B6 B5 H5 121.2
C2 B6 C1 62.66(18)
C2 B6 B11 104.5(3)
C1 B6 B11 105.3(3)
C2 B6 B7 107.4(3)
C1 B6 B7 57.74(19)
B11 B6 B7 59.7(2)
C2 B6 B5 57.81(19)
C1 B6 B5 108.6(3)
B11 B6 B5 59.5(2)
B7 B6 B5 108.2(3)
C2 B6 H6 117.4
C1 B6 H6 118.0
B11 B6 H6 129.5
B7 B6 H6 124.9
B5 B6 H6 121.9
C1 B7 B12 105.8(3)
C1 B7 B11 107.3(3)
B12 B7 B11 59.6(2)
C1 B7 B8 58.24(19)
B12 B7 B8 60.2(2)
B11 B7 B8 108.1(3)
C1 B7 B6 59.96(19)
B12 B7 B6 107.0(3)
B11 B7 B6 60.1(2)
B8 B7 B6 107.1(3)
C1 B7 H7 117.6
B12 B7 H7 126.7
B11 B7 H7 126.2
B8 B7 H7 119.8
B6 B7 H7 120.5
C1 B8 B12 105.6(3)
C1 B8 B7 58.7(2)
B12 B8 B7 59.5(2)
C1 B8 B9 106.6(3)
B12 B8 B9 60.9(2)
B7 B8 B9 108.3(3)
C1 B8 B3 59.46(19)
B12 B8 B3 106.8(3)
B7 B8 B3 106.8(3)
B9 B8 B3 59.1(2)
C1 B8 H8 120.7
B12 B8 H8 129.2
B7 B8 H8 129.5
B9 B8 H8 117.9
B3 B8 H8 113.7
B3 B9 B4 61.1(2)
B3 B9 B8 60.9(2)
B4 B9 B8 110.0(3)
B3 B9 B10 108.1(3)
B4 B9 B10 60.0(2)
B8 B9 B10 107.5(3)
B3 B9 B12 107.1(3)
B4 B9 B12 107.0(3)
B8 B9 B12 59.3(2)
B10 B9 B12 58.6(2)
B3 B9 H9 120.0
B4 B9 H9 121.2
B8 B9 H9 119.9
B10 B9 H9 123.9
B12 B9 H9 123.9
B12 B10 B11 59.5(2)
B12 B10 B5 107.7(3)
B11 B10 B5 59.8(2)
B12 B10 B4 108.2(3)
B11 B10 B4 107.8(3)
B5 B10 B4 60.0(2)
B12 B10 B9 60.8(2)
B11 B10 B9 107.7(3)
B5 B10 B9 107.2(3)
B4 B10 B9 59.2(2)
B12 B10 H10 125.0
B11 B10 H10 128.5
B5 B10 H10 122.2
B4 B10 H10 115.6
B9 B10 H10 117.6
B12 B11 B7 59.8(2)
B12 B11 B5 108.1(3)
B7 B11 B5 109.5(3)
B12 B11 B10 59.8(2)
B7 B11 B10 108.4(3)
B5 B11 B10 60.1(2)
B12 B11 B6 107.3(3)
B7 B11 B6 60.2(2)
B5 B11 B6 60.7(2)
B10 B11 B6 108.0(3)
B12 B11 H11 123.5
B7 B11 H11 123.4
B5 B11 H11 118.7
B10 B11 H11 120.2
B6 B11 H11 122.0
B11 B12 B7 60.6(2)
B11 B12 B10 60.7(2)
B7 B12 B10 109.8(3)
B11 B12 B8 109.0(3)
B7 B12 B8 60.3(2)
B10 B12 B8 109.5(3)
B11 B12 B9 108.5(3)
B7 B12 B9 108.2(3)
B10 B12 B9 60.6(2)
B8 B12 B9 59.8(2)
B11 B12 H12 120.4
B7 B12 H12 117.1
B10 B12 H12 124.0
B8 B12 H12 119.3
B9 B12 H12 124.7
B8 C1 B7 63.1(2)
B8 C1 B3 63.3(2)
B7 C1 B3 113.3(2)
B8 C1 B6 112.8(2)
B7 C1 B6 62.3(2)
B3 C1 B6 108.4(2)
B8 C1 S1 127.9(2)
B7 C1 S1 123.2(2)
B3 C1 S1 120.2(2)
B6 C1 S1 113.6(2)
B8 C1 C2 107.7(2)
B7 C1 C2 107.3(2)
B3 C1 C2 57.57(17)
B6 C1 C2 58.04(17)
S1 C1 C2 116.24(18)
B4 C2 B5 63.3(2)
B4 C2 B3 63.84(19)
B5 C2 B3 115.1(2)
B4 C2 B6 114.7(2)
B5 C2 B6 63.3(2)
B3 C2 B6 111.0(2)
B4 C2 S2 127.1(2)
B5 C2 S2 118.9(2)
B3 C2 S2 122.1(2)
B6 C2 S2 110.4(2)
B4 C2 C1 110.6(2)
B5 C2 C1 110.3(2)
B3 C2 C1 59.32(17)
B6 C2 C1 59.30(17)
S2 C2 C1 115.57(18)
C4 C3 C7 109.1(4)
C4 C3 Co1 70.4(2)
C7 C3 Co1 70.8(2)
C4 C3 H33 125.9
C7 C3 H33 124.9
Co1 C3 H33 128.5
C3 C4 C5 107.8(4)
C3 C4 Co1 71.0(2)
C5 C4 Co1 70.1(2)
C3 C4 H44 126.8
C5 C4 H44 125.4
Co1 C4 H44 123.7
C4 C5 C6 106.9(4)
C4 C5 Co1 70.0(2)
C6 C5 Co1 69.5(2)
C4 C5 H55 110.9
C6 C5 H55 138.4
Co1 C5 H55 107.7
C7 C6 C5 107.0(4)
C7 C6 Co1 71.4(2)
C5 C6 Co1 70.1(2)
C7 C6 H66 122.5
C5 C6 H66 129.5
Co1 C6 H66 132.6
C6 C7 C3 109.2(4)
C6 C7 Co1 69.9(2)
C3 C7 Co1 70.4(2)
C6 C7 H77 121.9
C3 C7 H77 128.9
Co1 C7 H77 125.8
C9 C8 S2 124.0(3)
C9 C8 H18 124.6
S2 C8 H18 111.4
C8 C9 C10 122.0(3)
C8 C9 H19 117.8
C10 C9 H19 120.0
O1 C10 O2 123.1(3)
O1 C10 C9 124.3(3)
O2 C10 C9 112.6(3)
O2 C11 H11A 109.5
O2 C11 H11B 109.5
H11A C11 H11B 109.5
O2 C11 H11C 109.5
H11A C11 H11C 109.5
H11B C11 H11C 109.5
C13 C12 S3 125.1(3)
C13 C12 S4 124.0(3)
S3 C12 S4 110.5(2)
C15 C13 C14 117.1(4)
C15 C13 C12 114.0(4)
C14 C13 C12 110.9(4)
C15 C13 H13 104.4
C14 C13 H13 104.4
C12 C13 H13 104.4
C13 C14 H14A 109.5
C13 C14 H14B 109.5
H14A C14 H14B 109.5
C13 C14 H14C 109.5
H14A C14 H14C 109.5
H14B C14 H14C 109.5
C13 C15 H15A 109.5
C13 C15 H15B 109.5
H15A C15 H15B 109.5
C13 C15 H15C 109.5
H15A C15 H15C 109.5
H15B C15 H15C 109.5
C6 Co1 C4 67.00(17)
C6 Co1 C5 40.39(17)
C4 Co1 C5 39.90(17)
C6 Co1 C3 65.71(15)
C4 Co1 C3 38.62(17)
C5 Co1 C3 65.66(17)
C6 Co1 C7 38.77(15)
C4 Co1 C7 65.33(16)
C5 Co1 C7 65.74(17)
C3 Co1 C7 38.74(14)
C6 Co1 S4 97.74(13)
C4 Co1 S4 128.50(16)
C5 Co1 S4 96.27(14)
C3 Co1 S4 161.33(11)
C7 Co1 S4 130.98(12)
C6 Co1 S3 108.23(15)
C4 Co1 S3 155.08(15)
C5 Co1 S3 147.19(17)
C3 Co1 S3 116.51(14)
C7 Co1 S3 95.22(11)
S4 Co1 S3 75.77(4)
C6 Co1 S1 159.81(15)
C4 Co1 S1 94.92(12)
C5 Co1 S1 119.66(17)
C3 Co1 S1 106.19(11)
C7 Co1 S1 142.48(12)
S4 Co1 S1 86.47(3)
S3 Co1 S1 91.95(4)
C10 O2 C11 116.2(3)
C1 S1 Co1 113.16(10)
C8 S2 C2 102.49(15)
C12 S3 Co1 86.90(12)
C12 S4 Co1 86.63(12)

loop_
_geom_bond_atom_site_label_1
_geom_bond_atom_site_label_2
_geom_bond_distance
B3 C2 1.698(4)
B3 C1 1.730(4)
B3 B9 1.760(5)
B3 B4 1.789(5)
B3 B8 1.794(5)
B3 H3 1.1193
B4 C2 1.687(5)
B4 B9 1.762(5)
B4 B5 1.775(5)
B4 B10 1.776(5)
B4 H4 1.0988
B5 C2 1.694(5)
B5 B11 1.769(5)
B5 B10 1.773(6)
B5 B6 1.789(5)
B5 H5 1.1703
B6 C2 1.713(4)
B6 C1 1.736(4)
B6 B11 1.774(5)
B6 B7 1.776(5)
B6 H6 1.1809
B7 C1 1.696(4)
B7 B12 1.755(5)
B7 B11 1.768(6)
B7 B8 1.771(6)
B7 H7 1.0680
B8 C1 1.688(5)
B8 B12 1.768(5)
B8 B9 1.778(5)
B8 H8 1.1037
B9 B10 1.791(6)
B9 B12 1.796(6)
B9 H9 1.1016
B10 B12 1.756(6)
B10 B11 1.773(6)
B10 H10 1.0838
B11 B12 1.751(6)
B11 H11 1.1202
B12 H12 1.1224
C1 S1 1.768(3)
C1 C2 1.794(4)
C2 S2 1.784(3)
C3 C4 1.361(6)
C3 C7 1.369(5)
C3 Co1 2.061(4)
C3 H33 0.9953
C4 C5 1.402(6)
C4 Co1 2.053(4)
C4 H44 1.0679
C5 C6 1.416(6)
C5 Co1 2.055(4)
C5 H55 1.0937
C6 C7 1.366(5)
C6 Co1 2.048(4)
C6 H66 1.0621
C7 Co1 2.066(4)
C7 H77 0.9770
C8 C9 1.319(4)
C8 S2 1.737(3)
C8 H18 1.0025
C9 C10 1.448(4)
C9 H19 1.0377
C10 O1 1.204(4)
C10 O2 1.327(3)
C11 O2 1.442(4)
C11 H11A 0.9600
C11 H11B 0.9600
C11 H11C 0.9600
C12 C13 1.517(5)
C12 S3 1.662(4)
C12 S4 1.681(4)
C13 C15 1.442(6)
C13 C14 1.507(5)
C13 H13 0.9800
C14 H14A 0.9600
C14 H14B 0.9600
C14 H14C 0.9600
C15 H15A 0.9600
C15 H15B 0.9600
C15 H15C 0.9600
Co1 S4 2.2344(10)
Co1 S3 2.2402(10)
Co1 S1 2.2522(9)
